data_2310458
loop_
_publ_author_name
'Padmanabhan, V.M.'
'Smith, H.G.'
'Peterson, S.W.'

_publ_section_title
;
 Meutron diffraction study of hydroxylammonium chloride, N H3 O H Cl
;
_journal_name_full 'Acta Crystallographica (1,1948-23,1967)'
_journal_page_first 928
_journal_page_last 930
_journal_volume 22
_journal_year 1967
_chemical_formula_sum 'Cl H4 N O'
_chemical_name_systematic '(N H3 (O H)) Cl'
_space_group_IT_number 14
_symmetry_space_group_name_Hall '-P 2ybc'
_symmetry_space_group_name_H-M 'P 1 21/c 1'
_cell_angle_alpha 90
_cell_angle_beta 120.8
_cell_angle_gamma 90
_cell_formula_units_Z 4
_cell_length_a 6.95
_cell_length_b 5.95
_cell_length_c 7.7
_cell_volume 273.505
_citation_journal_id_ASTM ACCRA9
_cod_data_source_file Padmanabhan_ACCRA9_1967_993.cif
_cod_data_source_block H4Cl1N1O1
_cod_original_formula_sum 'H4 Cl1 N1 O1'
_cod_database_code 2310458

loop_
_symmetry_equiv_pos_as_xyz
x,y,z
-x,y+1/2,-z+1/2
-x,-y,-z
x,-y-1/2,z-1/2

loop_
_atom_site_label
_atom_site_type_symbol
_atom_site_fract_x
_atom_site_fract_y
_atom_site_fract_z
_atom_site_occupancy
_atom_site_U_iso_or_equiv
H4 H+1 0.2333 -0.0171 0.1714 1 0.0
H3 H+1 0.289 0.5273 0.1583 1 0.0
N1 N-1 0.2743 0.6664 0.2252 1 0.0
H1 H+1 0.131 0.6574 0.2321 1 0.0
H2 H+1 0.4103 0.6747 0.3674 1 0.0
O1 O-2 0.265 0.8492 0.112 1 0.0
Cl1 Cl-1 0.2414 0.1881 0.3972 1 0.0
